data_4340050
loop_
_publ_author_name
'Hu, Shichao'
'Mace, Amber'
'Johnsson, Mats'
'Gnezdilov, Vladimir'
'Lemmens, Peter'
'Tapp, Joshua'
'M\"oller, Angela'

_publ_section_title
;
 Crystal Structure and Magnetic Properties of the S = (1)/2 Quantum Spin
 System Cu7(TeO3)6F2 with Mixed Dimensionality.
;
_journal_issue 14
_journal_name_full 'Inorganic chemistry'
_journal_page_first 7661
_journal_page_last 7667
_journal_paper_doi 10.1021/ic5009686
_journal_volume 53
_journal_year 2014
_chemical_formula_sum 'Cu7 F2 O18 Te6'
_chemical_formula_weight 1536.38
_chemical_name_systematic
; 
 ? 
;
_space_group_IT_number 2
_symmetry_cell_setting triclinic
_symmetry_space_group_name_Hall '-P 1'
_symmetry_space_group_name_H-M 'P -1'
_atom_sites_solution_hydrogens none
_atom_sites_solution_primary direct
_atom_sites_solution_secondary difmap
_audit_creation_method SHELXL-97
_cell_angle_alpha 82.318(4)
_cell_angle_beta 76.275(4)
_cell_angle_gamma 78.847(4)
_cell_formula_units_Z 1
_cell_length_a 4.9844(2)
_cell_length_b 9.4724(4)
_cell_length_c 9.9580(4)
_cell_measurement_reflns_used 4313
_cell_measurement_temperature 293(2)
_cell_measurement_theta_max 28.6143
_cell_measurement_theta_min 3.1821
_cell_volume 446.20(3)
_computing_structure_refinement 'SHELXL-97 (Sheldrick, 1997)'
_computing_structure_solution 'SHELXS-97 (Sheldrick, 1990)'
_diffrn_ambient_temperature 293(2)
_diffrn_measured_fraction_theta_full 0.998
_diffrn_measured_fraction_theta_max 0.867
_diffrn_measurement_device_type 'Oxford diffraction'
_diffrn_measurement_method CCD_Profile_fitting
_diffrn_radiation_monochromator graphite
_diffrn_radiation_source 'fine-focus sealed tube'
_diffrn_radiation_type MoK\a
_diffrn_radiation_wavelength 0.71073
_diffrn_reflns_av_R_equivalents 0.0188
_diffrn_reflns_av_sigmaI/netI 0.0185
_diffrn_reflns_limit_h_max 6
_diffrn_reflns_limit_h_min -6
_diffrn_reflns_limit_k_max 12
_diffrn_reflns_limit_k_min -12
_diffrn_reflns_limit_l_max 13
_diffrn_reflns_limit_l_min -13
_diffrn_reflns_number 4987
_diffrn_reflns_theta_full 25.00
_diffrn_reflns_theta_max 28.66
_diffrn_reflns_theta_min 3.19
_exptl_absorpt_coefficient_mu 17.908
_exptl_absorpt_correction_T_max 0.640
_exptl_absorpt_correction_T_min 0.138
_exptl_absorpt_correction_type analytical
_exptl_absorpt_process_details 'Clark, R. C. & Reid, J. S. (1995). Acta Cryst. A51, 887-897'
_exptl_crystal_colour Green
_exptl_crystal_density_diffrn 5.718
_exptl_crystal_density_method 'not measured'
_exptl_crystal_description Cu7Te6O18F2
_exptl_crystal_F_000 677
_exptl_crystal_size_max 0.2507
_exptl_crystal_size_mid 0.0872
_exptl_crystal_size_min 0.0263
_refine_diff_density_max 0.867
_refine_diff_density_min -0.688
_refine_diff_density_rms 0.183
_refine_ls_extinction_coef 0.0061(2)
_refine_ls_extinction_expression Fc^*^=kFc[1+0.001xFc^2^\l^3^/sin(2\q)]^-1/4^
_refine_ls_extinction_method SHELXL
_refine_ls_goodness_of_fit_ref 1.031
_refine_ls_hydrogen_treatment none
_refine_ls_matrix_type full
_refine_ls_number_parameters 152
_refine_ls_number_reflns 2002
_refine_ls_number_restraints 0
_refine_ls_restrained_S_all 1.031
_refine_ls_R_factor_all 0.0182
_refine_ls_R_factor_gt 0.0167
_refine_ls_shift/su_max 0.001
_refine_ls_shift/su_mean 0.000
_refine_ls_structure_factor_coef Fsqd
_refine_ls_weighting_details 'calc w=1/[\s^2^(Fo^2^)+(0.0233P)^2^+0.9242P] where P=(Fo^2^+2Fc^2^)/3'
_refine_ls_weighting_scheme calc
_refine_ls_wR_factor_gt 0.0400
_refine_ls_wR_factor_ref 0.0405
_reflns_number_gt 1909
_reflns_number_total 2002
_reflns_threshold_expression >2sigma(I)
_cod_data_source_file ic5009686_si_002.cif
_cod_data_source_block Cu7Te6O18F2
_cod_depositor_comments
;
The following automatic conversions were performed:

'_symmetry_cell_setting' value 'Triclinic' changed to 'triclinic'
according to
/usr/data/users/saulius/crontab/automatic-downloads/rss-feeds/ACS/lib/dictionaries/cif_core.dic
dictionary named 'cif_core.dic' version 2.4.2 from 2011-04-26.

Automatic conversion script
Id: cif_fix_values 2281 2013-09-26 08:29:07Z andrius 

 Adding full bibliography for 4340050.cif.
;
_cod_database_code 4340050

loop_
_symmetry_equiv_pos_as_xyz
'x, y, z'
'-x, -y, -z'

loop_
_atom_site_label
_atom_site_type_symbol
_atom_site_fract_x
_atom_site_fract_y
_atom_site_fract_z
_atom_site_U_iso_or_equiv
_atom_site_adp_type
_atom_site_occupancy
_atom_site_symmetry_multiplicity
_atom_site_calc_flag
_atom_site_refinement_flags
Te1 Te 0.34395(4) 0.21774(2) 0.08879(2) 0.00817(7) Uani 1 1 d .
Te2 Te 0.60473(5) 0.42934(2) 0.31993(2) 0.00858(7) Uani 1 1 d .
Te3 Te 0.82622(5) 0.98637(3) 0.35855(2) 0.01030(7) Uani 1 1 d .
Cu1 Cu 0.0000 0.0000 0.0000 0.01011(13) Uani 1 2 d S
Cu2 Cu 0.44175(9) 0.81429(5) 0.21390(5) 0.01050(10) Uani 1 1 d .
Cu3 Cu 0.17632(9) 0.56574(5) 0.07293(5) 0.01040(10) Uani 1 1 d .
Cu4 Cu 0.11178(9) 0.34699(5) 0.56723(5) 0.01194(11) Uani 1 1 d .
O1 O 0.3527(5) 0.7350(3) 0.0593(3) 0.0108(5) Uani 1 1 d .
O2 O -0.0701(6) 0.0793(3) 0.1796(3) 0.0145(6) Uani 1 1 d .
O3 O 0.7161(5) 0.8823(3) 0.0542(3) 0.0118(5) Uani 1 1 d .
O4 O 0.0606(5) 0.8066(3) 0.3226(3) 0.0139(5) Uani 1 1 d .
O5 O 0.4495(5) 0.4373(3) 0.1642(3) 0.0128(5) Uani 1 1 d .
O6 O 0.2716(5) 0.5034(3) 0.4440(3) 0.0116(5) Uani 1 1 d .
O7 O 0.0606(5) 0.3774(3) 0.0644(3) 0.0108(5) Uani 1 1 d .
O8 O 0.7493(6) 0.6024(3) 0.2719(3) 0.0124(5) Uani 1 1 d .
O9 O 0.4995(5) 0.9282(3) 0.3465(3) 0.0158(6) Uani 1 1 d .
F1 F 0.2443(7) 0.2251(3) 0.4153(3) 0.0386(8) Uani 1 1 d .

loop_
_atom_site_aniso_label
_atom_site_aniso_U_11
_atom_site_aniso_U_22
_atom_site_aniso_U_33
_atom_site_aniso_U_23
_atom_site_aniso_U_13
_atom_site_aniso_U_12
Te1 0.00820(11) 0.00836(12) 0.00809(12) -0.00013(8) -0.00206(9) -0.00183(8)
Te2 0.00865(12) 0.00908(12) 0.00866(12) -0.00072(9) -0.00268(9) -0.00213(9)
Te3 0.01199(12) 0.01147(12) 0.00795(12) -0.00221(9) -0.00019(9) -0.00472(9)
Cu1 0.0103(3) 0.0125(3) 0.0087(3) -0.0019(2) -0.0002(2) -0.0066(2)
Cu2 0.0093(2) 0.0129(2) 0.0098(2) -0.00276(17) 0.00014(17) -0.00490(17)
Cu3 0.0110(2) 0.0090(2) 0.0136(2) 0.00024(17) -0.00624(18) -0.00403(17)
Cu4 0.0139(2) 0.0111(2) 0.0107(2) 0.00019(17) -0.00044(18) -0.00543(17)
O1 0.0106(12) 0.0124(12) 0.0108(13) -0.0028(10) 0.0000(10) -0.0072(10)
O2 0.0186(13) 0.0155(14) 0.0104(13) 0.0000(11) -0.0005(11) -0.0095(11)
O3 0.0133(12) 0.0144(13) 0.0088(13) -0.0035(10) 0.0008(10) -0.0075(10)
O4 0.0102(12) 0.0119(13) 0.0177(14) 0.0005(11) 0.0025(11) -0.0052(10)
O5 0.0129(12) 0.0153(13) 0.0113(13) -0.0019(10) -0.0059(11) -0.0004(10)
O6 0.0090(11) 0.0115(13) 0.0120(13) 0.0000(10) 0.0013(10) -0.0017(10)
O7 0.0104(11) 0.0099(12) 0.0137(13) -0.0016(10) -0.0063(10) -0.0009(10)
O8 0.0169(13) 0.0128(13) 0.0102(13) 0.0003(10) -0.0051(11) -0.0075(11)
O9 0.0106(12) 0.0213(14) 0.0171(14) -0.0067(11) -0.0011(11) -0.0058(11)
F1 0.071(2) 0.0248(15) 0.0181(14) -0.0114(12) 0.0048(14) -0.0156(15)

loop_
_atom_type_symbol
_atom_type_description
_atom_type_scat_dispersion_real
_atom_type_scat_dispersion_imag
_atom_type_scat_source
O O 0.0106 0.0060 'International Tables Vol C Tables 4.2.6.8 and 6.1.1.4'
F F 0.0171 0.0103 'International Tables Vol C Tables 4.2.6.8 and 6.1.1.4'
Cu Cu 0.3201 1.2651 'International Tables Vol C Tables 4.2.6.8 and 6.1.1.4'
Te Te -0.5308 1.6751 'International Tables Vol C Tables 4.2.6.8 and 6.1.1.4'

loop_
_geom_angle_atom_site_label_1
_geom_angle_atom_site_label_2
_geom_angle_atom_site_label_3
_geom_angle
_geom_angle_site_symmetry_1
_geom_angle_site_symmetry_3
O7 Te1 O3 94.03(11) . 2_665
O7 Te1 O1 100.88(11) . 2_665
O3 Te1 O1 80.38(11) 2_665 2_665
O7 Te1 O5 70.04(10) . .
O3 Te1 O5 149.93(10) 2_665 .
O1 Te1 O5 78.02(10) 2_665 .
O8 Te2 O5 97.31(12) . .
O8 Te2 O6 97.14(12) . .
O5 Te2 O6 97.36(11) . .
O9 Te3 O2 100.82(12) . 1_665
O9 Te3 O4 95.74(12) . 1_655
O2 Te3 O4 96.49(12) 1_665 1_655
O3 Cu1 O3 180.0 2_665 1_445
O3 Cu1 O2 95.62(11) 2_665 2
O3 Cu1 O2 84.38(11) 1_445 2
O3 Cu1 O2 84.38(11) 2_665 .
O3 Cu1 O2 95.62(11) 1_445 .
O2 Cu1 O2 180.0 2 .
O9 Cu2 O4 89.62(12) . .
O9 Cu2 O3 97.40(11) . .
O4 Cu2 O3 153.61(11) . .
O9 Cu2 O1 168.41(12) . .
O4 Cu2 O1 90.00(11) . .
O3 Cu2 O1 78.10(10) . .
O9 Cu2 O8 96.38(11) . .
O4 Cu2 O8 109.98(10) . .
O3 Cu2 O8 94.55(10) . .
O1 Cu2 O8 94.63(10) . .
O1 Cu3 O5 94.50(11) . .
O1 Cu3 O7 102.25(11) . 2_565
O5 Cu3 O7 155.39(11) . 2_565
O1 Cu3 O7 169.58(11) . .
O5 Cu3 O7 80.87(11) . .
O7 Cu3 O7 79.52(11) 2_565 .
O4 Cu4 F1 89.01(12) 2_566 .
O4 Cu4 O6 175.62(12) 2_566 .
F1 Cu4 O6 88.56(12) . .
O4 Cu4 O8 92.89(11) 2_566 2_666
F1 Cu4 O8 138.58(13) . 2_666
O6 Cu4 O8 91.34(11) . 2_666
O4 Cu4 O6 96.73(11) 2_566 2_566
F1 Cu4 O6 114.25(13) . 2_566
O6 Cu4 O6 80.96(11) . 2_566
O8 Cu4 O6 106.60(11) 2_666 2_566

loop_
_geom_bond_atom_site_label_1
_geom_bond_atom_site_label_2
_geom_bond_distance
_geom_bond_site_symmetry_2
Te1 O7 1.892(2) .
Te1 O3 1.921(3) 2_665
Te1 O1 1.920(3) 2_665
Te1 O5 2.489(3) .
Te1 Cu2 2.9849(5) 2_665
Te2 O8 1.876(3) .
Te2 O5 1.878(3) .
Te2 O6 1.893(3) .
Te3 O9 1.851(3) .
Te3 O2 1.881(3) 1_665
Te3 O4 1.894(3) 1_655
Te3 Cu4 3.1177(5) 2_666
Cu1 O3 1.903(2) 2_665
Cu1 O3 1.903(2) 1_445
Cu1 O2 1.961(3) 2
Cu1 O2 1.961(3) .
Cu2 O9 1.916(3) .
Cu2 O4 1.960(3) .
Cu2 O3 1.962(3) .
Cu2 O1 1.973(3) .
Cu2 O8 2.373(3) .
Cu2 Te1 2.9849(5) 2_665
Cu3 O1 1.948(3) .
Cu3 O5 1.952(2) .
Cu3 O7 1.969(2) 2_565
Cu3 O7 1.996(3) .
Cu3 Cu3 3.0482(9) 2_565
Cu4 O4 1.916(3) 2_566
Cu4 F1 1.938(3) .
Cu4 O6 1.960(3) .
Cu4 O8 2.034(3) 2_666
Cu4 O6 2.164(3) 2_566
Cu4 Te3 3.1177(5) 2_666
O1 Te1 1.921(3) 2_665
O2 Te3 1.881(3) 1_445
O3 Cu1 1.903(2) 1_665
O3 Te1 1.921(3) 2_665
O4 Te3 1.894(3) 1_455
O4 Cu4 1.916(3) 2_566
O6 Cu4 2.164(2) 2_566
O7 Cu3 1.969(2) 2_565
O8 Cu4 2.034(3) 2_666
